data_1513391
loop_
_publ_author_name
'Zhang, Shiqian'
'Qiao, Xiaolan'
'Chen, Ying'
'Wang, Yuanyuan'
'Edkins, Robert M.'
'Liu, Zhiqiang'
'Li, Hongxiang'
'Fang, Qi'

_publ_section_title
;
 Synthesis, Structure, and Opto-electronic Properties of Regioisomeric
 Pyrene-Thienoacenes.
;
_journal_issue 2
_journal_name_full 'Organic letters'
_journal_page_first 342
_journal_page_last 345
_journal_paper_doi 10.1021/ol402971n
_journal_volume 16
_journal_year 2014
_chemical_formula_moiety 'C23 H16 S'
_chemical_formula_sum 'C23 H16 S'
_chemical_formula_weight 324.43
_chemical_name_systematic
;
 ? 
;
_space_group_crystal_system monoclinic
_space_group_IT_number 14
_space_group_name_Hall '-P 2yn'
_space_group_name_H-M_alt 'P 1 21/n 1'
_symmetry_space_group_name_Hall '-P 2yn'
_symmetry_space_group_name_H-M 'P 1 21/n 1'
_atom_sites_solution_hydrogens geom
_atom_sites_solution_primary direct
_atom_sites_solution_secondary difmap
_audit_creation_date 2013-06-15
_audit_creation_method
;
  Olex2 1.2
  (compiled Apr 23 2013 17:59:47, GUI svn.r4466)
;
_cell_angle_alpha 90
_cell_angle_beta 105.1540(10)
_cell_angle_gamma 90
_cell_formula_units_Z 4
_cell_length_a 10.9159(2)
_cell_length_b 13.4792(2)
_cell_length_c 11.7522(2)
_cell_measurement_reflns_used 4802
_cell_measurement_temperature 296.(2)
_cell_measurement_theta_max 26.9653
_cell_measurement_theta_min 2.4535
_cell_volume 1669.06(5)
_computing_molecular_graphics
;
O. V. Dolomanov, L. J. Bourhis, R. J. Gildea, J. A. K. Howard and H. Puschmann,
OLEX2: a complete structure solution, refinement and analysis program.
J. Appl. Cryst. (2009). 42, 339-341.
;
_computing_publication_material
;
O. V. Dolomanov, L. J. Bourhis, R. J. Gildea, J. A. K. Howard and H. Puschmann,
OLEX2: a complete structure solution, refinement and analysis program.
J. Appl. Cryst. (2009). 42, 339-341.
;
_computing_structure_refinement 'SHELXL-97 (Sheldrick, 1997)'
_computing_structure_solution 'SHELXS-97 (Sheldrick, 1990)'
_diffrn_ambient_temperature 296(2)
_diffrn_measured_fraction_theta_full 0.995
_diffrn_measured_fraction_theta_max 0.995
_diffrn_radiation_monochromator graphite
_diffrn_radiation_type MoK\a
_diffrn_radiation_wavelength 0.71073
_diffrn_reflns_av_R_equivalents 0.0263
_diffrn_reflns_av_unetI/netI 0.0250
_diffrn_reflns_limit_h_max 14
_diffrn_reflns_limit_h_min -12
_diffrn_reflns_limit_k_max 17
_diffrn_reflns_limit_k_min -15
_diffrn_reflns_limit_l_max 12
_diffrn_reflns_limit_l_min -15
_diffrn_reflns_number 14909
_diffrn_reflns_theta_full 27.56
_diffrn_reflns_theta_max 27.56
_diffrn_reflns_theta_min 2.27
_diffrn_source 'fine-focus sealed tube'
_exptl_absorpt_coefficient_mu 0.193
_exptl_absorpt_correction_T_max 0.7456
_exptl_absorpt_correction_T_min 0.6500
_exptl_absorpt_correction_type multi-scan
_exptl_absorpt_process_details 'SADABS V2008/1 (Bruker AXS)'
_exptl_crystal_colour colorless
_exptl_crystal_density_diffrn 1.291
_exptl_crystal_density_method 'not measured'
_exptl_crystal_description prism
_exptl_crystal_F_000 680
_exptl_crystal_size_max 0.36
_exptl_crystal_size_mid 0.24
_exptl_crystal_size_min 0.20
_refine_diff_density_max 0.189
_refine_diff_density_min -0.188
_refine_diff_density_rms 0.032
_refine_ls_extinction_method none
_refine_ls_goodness_of_fit_ref 0.988
_refine_ls_hydrogen_treatment constr
_refine_ls_matrix_type full
_refine_ls_number_parameters 218
_refine_ls_number_reflns 3841
_refine_ls_number_restraints 0
_refine_ls_restrained_S_all 0.988
_refine_ls_R_factor_all 0.0613
_refine_ls_R_factor_gt 0.0401
_refine_ls_shift/su_max 0.000
_refine_ls_shift/su_mean 0.000
_refine_ls_structure_factor_coef Fsqd
_refine_ls_weighting_details 'calc w=1/[\s^2^(Fo^2^)+(0.1000P)^2^+0.0000P] where P=(Fo^2^+2Fc^2^)/3'
_refine_ls_weighting_scheme calc
_refine_ls_wR_factor_gt 0.1281
_refine_ls_wR_factor_ref 0.1477
_reflns_number_gt 2737
_reflns_number_total 3841
_reflns_threshold_expression >2sigma(I)
_cod_data_source_file ol402971n_si_002.cif
_cod_data_source_block liuzq201313
_cod_original_cell_volume 1669.06(6)
_cod_database_code 1513391
_olex2_refinement_description
;
1. Fixed Uiso
 At 1.2 times of:
  All C(H) groups
 At 1.5 times of:
  All C(H,H,H) groups
2.a Aromatic/amide H refined with riding coordinates:
 C5(H5), C10(H10), C11(H11), C12(H12), C13(H13), C14(H14), C16(H16), C17(H17),
 C19(H19), C20(H20), C21(H21), C22(H22), C23(H23)
2.b Idealised Me refined as rotating group:
 C1(H1A,H1B,H1C)
;

loop_
_space_group_symop_id
_space_group_symop_operation_xyz
1 'x, y, z'
2 '-x+1/2, y+1/2, -z+1/2'
3 '-x, -y, -z'
4 'x-1/2, -y-1/2, z-1/2'

loop_
_atom_site_label
_atom_site_type_symbol
_atom_site_fract_x
_atom_site_fract_y
_atom_site_fract_z
_atom_site_U_iso_or_equiv
_atom_site_adp_type
_atom_site_occupancy
_atom_site_symmetry_multiplicity
_atom_site_calc_flag
_atom_site_refinement_flags
H1A H 0.7420 0.6398 0.1078 0.126 Uiso 1 1 calc R
H1B H 0.6084 0.6398 0.0167 0.126 Uiso 1 1 calc R
H1C H 0.7242 0.5891 -0.0155 0.126 Uiso 1 1 calc R
H5 H 0.6296 0.2042 -0.0046 0.055 Uiso 1 1 calc R
H10 H 0.1199 -0.0443 0.0234 0.087 Uiso 1 1 calc R
H11 H 0.0467 -0.0321 0.1905 0.093 Uiso 1 1 calc R
H12 H 0.2720 0.0098 -0.0927 0.068 Uiso 1 1 calc R
H13 H 0.4464 0.0955 -0.1013 0.063 Uiso 1 1 calc R
H14 H 0.1431 0.0723 0.3417 0.085 Uiso 1 1 calc R
H16 H 0.3142 0.1937 0.4292 0.077 Uiso 1 1 calc R
H17 H 0.4888 0.2790 0.4198 0.070 Uiso 1 1 calc R
H19 H 0.6498 0.3221 0.3122 0.058 Uiso 1 1 calc R
H20 H 0.8888 0.1938 0.1909 0.068 Uiso 1 1 calc R
H21 H 1.0811 0.2653 0.1945 0.080 Uiso 1 1 calc R
H22 H 1.0935 0.4329 0.1626 0.078 Uiso 1 1 calc R
H23 H 0.9139 0.5298 0.1271 0.070 Uiso 1 1 calc R
C1 C 0.59642(14) 0.21095(11) 0.06029(13) 0.0461(3) Uani 1 1 d .
C2 C 0.65949(13) 0.26962(11) 0.15392(13) 0.0452(3) Uani 1 1 d .
C3 C 0.60883(14) 0.28102(11) 0.25041(13) 0.0482(4) Uani 1 1 d .
C4 C 0.44860(17) 0.23870(12) 0.35689(16) 0.0583(4) Uani 1 1 d .
C5 C 0.34447(17) 0.18740(14) 0.36254(16) 0.0640(5) Uani 1 1 d .
C6 C 0.17442(17) 0.06772(15) 0.27548(19) 0.0711(5) Uani 1 1 d .
C7 C 0.1162(2) 0.00548(15) 0.1846(2) 0.0776(6) Uani 1 1 d .
C8 C 0.16030(18) -0.00190(14) 0.0840(2) 0.0722(6) Uani 1 1 d .
C9 C 0.31300(15) 0.04891(12) -0.02889(15) 0.0563(4) Uani 1 1 d .
C10 C 0.41712(14) 0.10020(12) -0.03397(13) 0.0528(4) Uani 1 1 d .
C11 C 0.48379(13) 0.16147(10) 0.06081(12) 0.0438(3) Uani 1 1 d .
C12 C 0.43547(12) 0.17102(10) 0.16059(12) 0.0420(3) Uani 1 1 d .
C13 C 0.32567(13) 0.11677(10) 0.16747(13) 0.0455(4) Uani 1 1 d .
C14 C 0.26392(14) 0.05339(12) 0.07312(15) 0.0535(4) Uani 1 1 d .
C15 C 0.49839(14) 0.23235(11) 0.25625(13) 0.0466(4) Uani 1 1 d .
C16 C 0.27959(15) 0.12399(12) 0.26969(15) 0.0546(4) Uani 1 1 d .
C17 C 0.78282(13) 0.31831(11) 0.15571(12) 0.0451(3) Uani 1 1 d .
C18 C 0.89310(15) 0.26154(12) 0.17763(15) 0.0570(4) Uani 1 1 d .
C19 C 1.00828(15) 0.30419(14) 0.18001(16) 0.0665(5) Uani 1 1 d .
C20 C 1.01562(15) 0.40410(14) 0.16099(16) 0.0653(5) Uani 1 1 d .
C21 C 0.90810(16) 0.46199(13) 0.13950(15) 0.0581(4) Uani 1 1 d .
C22 C 0.79072(13) 0.41980(11) 0.13624(13) 0.0470(4) Uani 1 1 d .
C23 C 0.68480(19) 0.60239(13) 0.0470(2) 0.0838(6) Uani 1 1 d .
S1 S 0.64722(4) 0.48784(3) 0.10648(5) 0.0645(2) Uani 1 1 d .

loop_
_atom_site_aniso_label
_atom_site_aniso_U_11
_atom_site_aniso_U_22
_atom_site_aniso_U_33
_atom_site_aniso_U_23
_atom_site_aniso_U_13
_atom_site_aniso_U_12
C1 0.0492(8) 0.0465(8) 0.0445(8) 0.0051(6) 0.0159(6) 0.0022(6)
C2 0.0457(8) 0.0399(8) 0.0495(8) 0.0078(6) 0.0117(6) 0.0009(6)
C3 0.0523(8) 0.0418(8) 0.0492(8) -0.0045(6) 0.0112(6) -0.0031(6)
C4 0.0698(10) 0.0536(9) 0.0573(10) -0.0045(7) 0.0270(8) 0.0004(8)
C5 0.0738(11) 0.0629(11) 0.0651(11) 0.0045(9) 0.0357(9) 0.0076(9)
C6 0.0586(10) 0.0673(12) 0.0962(14) 0.0237(11) 0.0360(10) 0.0064(9)
C7 0.0548(11) 0.0725(13) 0.1088(18) 0.0157(11) 0.0272(11) -0.0107(9)
C8 0.0522(10) 0.0648(12) 0.0925(15) 0.0052(9) 0.0062(10) -0.0102(8)
C9 0.0514(9) 0.0531(9) 0.0555(10) -0.0021(7) -0.0018(7) -0.0036(7)
C10 0.0534(9) 0.0543(9) 0.0469(8) 0.0039(7) 0.0062(6) 0.0026(7)
C11 0.0457(7) 0.0402(7) 0.0437(8) 0.0075(6) 0.0082(6) 0.0043(6)
C12 0.0421(7) 0.0359(7) 0.0476(8) 0.0084(6) 0.0109(6) 0.0043(6)
C13 0.0425(7) 0.0398(7) 0.0540(9) 0.0115(6) 0.0119(6) 0.0072(6)
C14 0.0424(8) 0.0475(9) 0.0662(10) 0.0111(7) 0.0062(7) 0.0015(6)
C15 0.0515(8) 0.0405(8) 0.0494(8) 0.0032(6) 0.0157(6) 0.0040(6)
C16 0.0505(9) 0.0508(9) 0.0665(10) 0.0144(8) 0.0227(7) 0.0075(7)
C17 0.0439(7) 0.0471(8) 0.0438(8) 0.0031(6) 0.0105(6) 0.0000(6)
C18 0.0535(9) 0.0521(9) 0.0644(10) 0.0088(7) 0.0134(7) 0.0061(7)
C19 0.0445(9) 0.0721(12) 0.0802(12) 0.0053(10) 0.0113(8) 0.0091(8)
C20 0.0449(9) 0.0709(12) 0.0790(12) -0.0020(9) 0.0141(8) -0.0084(8)
C21 0.0550(9) 0.0510(9) 0.0664(10) 0.0005(8) 0.0126(8) -0.0099(7)
C22 0.0461(8) 0.0456(8) 0.0482(8) 0.0007(6) 0.0102(6) -0.0002(6)
C23 0.0775(13) 0.0434(10) 0.1192(17) 0.0088(10) 0.0056(11) 0.0001(8)
S1 0.0523(3) 0.0513(3) 0.0887(4) 0.0126(2) 0.0161(2) 0.00831(17)

loop_
_atom_type_symbol
_atom_type_description
_atom_type_scat_dispersion_real
_atom_type_scat_dispersion_imag
_atom_type_scat_source
C C 0.0033 0.0016 'International Tables Vol C Tables 4.2.6.8 and 6.1.1.4'
H H 0.0000 0.0000 'International Tables Vol C Tables 4.2.6.8 and 6.1.1.4'
S S 0.1246 0.1234 'International Tables Vol C Tables 4.2.6.8 and 6.1.1.4'

loop_
_geom_angle_atom_site_label_1
_geom_angle_atom_site_label_2
_geom_angle_atom_site_label_3
_geom_angle
C2 C1 H5 119.2
C2 C1 C11 121.59(14)
C11 C1 H5 119.2
C1 C2 C3 119.29(13)
C1 C2 C17 121.46(13)
C3 C2 C17 119.22(13)
C2 C3 H19 119.3
C15 C3 H19 119.3
C15 C3 C2 121.46(14)
C5 C4 H17 119.4
C5 C4 C15 121.28(16)
C15 C4 H17 119.4
C4 C5 H16 119.0
C4 C5 C16 121.90(15)
C16 C5 H16 119.0
C7 C6 H14 119.6
C7 C6 C16 120.90(19)
C16 C6 H14 119.6
C6 C7 H11 119.6
C6 C7 C8 120.72(18)
C8 C7 H11 119.6
C7 C8 H10 119.6
C14 C8 H10 119.6
C14 C8 C7 120.74(19)
C10 C9 H12 119.4
C10 C9 C14 121.28(15)
C14 C9 H12 119.4
C9 C10 H13 119.1
C9 C10 C11 121.89(15)
C11 C10 H13 119.1
C1 C11 C10 122.86(14)
C1 C11 C12 118.64(13)
C12 C11 C10 118.49(13)
C11 C12 C13 120.20(13)
C11 C12 C15 120.16(13)
C15 C12 C13 119.61(13)
C14 C13 C12 119.90(14)
C16 C13 C12 120.11(14)
C16 C13 C14 119.97(14)
C8 C14 C9 123.03(17)
C8 C14 C13 118.82(17)
C13 C14 C9 118.15(14)
C3 C15 C4 122.39(14)
C3 C15 C12 118.82(13)
C12 C15 C4 118.74(14)
C5 C16 C13 118.34(14)
C6 C16 C5 122.81(17)
C6 C16 C13 118.84(17)
C18 C17 C2 119.59(13)
C18 C17 C22 118.84(13)
C22 C17 C2 121.57(12)
C17 C18 H20 119.5
C19 C18 H20 119.5
C19 C18 C17 121.01(15)
C18 C19 H21 120.0
C20 C19 H21 120.0
C20 C19 C18 119.94(15)
C19 C20 H22 119.9
C19 C20 C21 120.22(15)
C21 C20 H22 119.9
C20 C21 H23 119.7
C20 C21 C22 120.50(16)
C22 C21 H23 119.7
C17 C22 S1 116.86(11)
C21 C22 C17 119.48(14)
C21 C22 S1 123.66(12)
H1A C23 H1B 109.5
H1A C23 H1C 109.5
H1B C23 H1C 109.5
S1 C23 H1A 109.5
S1 C23 H1B 109.5
S1 C23 H1C 109.5
C22 S1 C23 104.08(8)

loop_
_geom_bond_atom_site_label_1
_geom_bond_atom_site_label_2
_geom_bond_distance
C1 H5 0.9300
C1 C11 1.400(2)
C2 C1 1.383(2)
C2 C3 1.394(2)
C3 H19 0.9300
C4 H17 0.9300
C4 C15 1.427(2)
C5 H16 0.9300
C5 C4 1.347(2)
C6 H14 0.9300
C6 C16 1.392(2)
C7 H11 0.9300
C7 C6 1.376(3)
C8 H10 0.9300
C8 C7 1.392(3)
C9 H12 0.9300
C9 C10 1.345(2)
C10 H13 0.9300
C11 C10 1.424(2)
C11 C12 1.412(2)
C12 C13 1.4243(19)
C12 C15 1.420(2)
C13 C14 1.422(2)
C13 C16 1.422(2)
C14 C8 1.388(2)
C14 C9 1.437(2)
C15 C3 1.390(2)
C16 C5 1.421(2)
C17 C2 1.4930(19)
C17 C18 1.392(2)
C18 H20 0.9300
C18 C19 1.376(2)
C19 H21 0.9300
C19 C20 1.371(3)
C20 H22 0.9300
C20 C21 1.377(2)
C21 H23 0.9300
C22 C17 1.393(2)
C22 C21 1.393(2)
C22 S1 1.7693(15)
C23 H1A 0.9600
C23 H1B 0.9600
C23 H1C 0.9600
C23 S1 1.7864(19)
